data_1100773
loop_
_publ_author_name
'Nicola Y. Edwards'
'Rebecca A. Eikey'
'Megan I. Loring'
'Mahdi M. Abu-Omar'

_publ_section_title
;

High-Valent Imido Complexes of Manganese and Chromium Corroles

;
_journal_name_full 'Inorganic Chemistry'
_journal_page_first 3700
_journal_page_last 3708
_journal_paper_doi 10.1021/ic0484506
_journal_volume 44
_journal_year 2005
_chemical_formula_moiety 'C46 H19 Cr F15 N5, C7 H8 '
_chemical_formula_sum 'C53 H27 Cr F15 N5'
_chemical_formula_weight 1070.80
_chemical_name_systematic
; 

 ? 

;
_space_group_IT_number 14
_symmetry_cell_setting monoclinic
_symmetry_space_group_name_Hall '-P 2ybc'
_symmetry_space_group_name_H-M 'P 1 21/c 1'
_atom_sites_solution_hydrogens geom
_atom_sites_solution_primary direct
_atom_sites_solution_secondary difmap
_audit_creation_method SHELXL-97
_cell_angle_alpha 90.00
_cell_angle_beta 99.792(2)
_cell_angle_gamma 90.00
_cell_formula_units_Z 4
_cell_length_a 14.9131(12)
_cell_length_b 12.6146(10)
_cell_length_c 24.0113(19)
_cell_measurement_reflns_used 4792
_cell_measurement_temperature 100(2)
_cell_measurement_theta_max 27.41
_cell_measurement_theta_min 2.21
_cell_volume 4451.3(6)
_computing_cell_refinement 'Bruker SMART'
_computing_data_collection 'Bruker SMART'
_computing_data_reduction 'Bruker SAINT'
_computing_molecular_graphics 'Bruker SHELXTL'
_computing_publication_material 'Bruker SHELXTL'
_computing_structure_refinement 'SHELXL-97 (Sheldrick, 1997)'
_computing_structure_solution 'SHELXS-97 (Sheldrick, 1990)'
_diffrn_ambient_temperature 100(2)
_diffrn_measured_fraction_theta_full 0.968
_diffrn_measured_fraction_theta_max 0.968
_diffrn_measurement_device_type 'CCD area detector'
_diffrn_measurement_method 'phi and omega scans'
_diffrn_radiation_monochromator graphite
_diffrn_radiation_source 'fine-focus sealed tube'
_diffrn_radiation_type MoK\a
_diffrn_radiation_wavelength 0.71073
_diffrn_reflns_av_R_equivalents 0.0481
_diffrn_reflns_av_sigmaI/netI 0.0705
_diffrn_reflns_limit_h_max 17
_diffrn_reflns_limit_h_min -19
_diffrn_reflns_limit_k_max 16
_diffrn_reflns_limit_k_min -16
_diffrn_reflns_limit_l_max 31
_diffrn_reflns_limit_l_min -19
_diffrn_reflns_number 28739
_diffrn_reflns_theta_full 28.30
_diffrn_reflns_theta_max 28.30
_diffrn_reflns_theta_min 1.83
_exptl_absorpt_coefficient_mu 0.366
_exptl_absorpt_correction_T_max 1.000
_exptl_absorpt_correction_T_min 0.815
_exptl_absorpt_correction_type multi-scan
_exptl_absorpt_process_details 'Sadabs (Bruker)'
_exptl_crystal_colour black
_exptl_crystal_density_diffrn 1.598
_exptl_crystal_density_method 'not measured'
_exptl_crystal_description block
_exptl_crystal_F_000 2156
_exptl_crystal_size_max 0.20
_exptl_crystal_size_mid 0.20
_exptl_crystal_size_min 0.15
_refine_diff_density_max 0.389
_refine_diff_density_min -0.467
_refine_diff_density_rms 0.072
_refine_ls_extinction_method none
_refine_ls_goodness_of_fit_ref 1.022
_refine_ls_hydrogen_treatment mixed
_refine_ls_matrix_type full
_refine_ls_number_parameters 671
_refine_ls_number_reflns 10704
_refine_ls_number_restraints 0
_refine_ls_restrained_S_all 1.022
_refine_ls_R_factor_all 0.0997
_refine_ls_R_factor_gt 0.0437
_refine_ls_shift/su_max 0.005
_refine_ls_shift/su_mean 0.001
_refine_ls_structure_factor_coef Fsqd
_refine_ls_weighting_details 'calc w=1/[\s^2^(Fo^2^)+(0.0368P)^2^+3.6526P] where P=(Fo^2^+2Fc^2^)/3'
_refine_ls_weighting_scheme calc
_refine_ls_wR_factor_gt 0.0910
_refine_ls_wR_factor_ref 0.1160
_reflns_number_gt 6523
_reflns_number_total 10704
_reflns_threshold_expression >2sigma(I)
_cod_data_source_file ic0484506si20041104_031204.cif
_cod_data_source_block abu402sm
_cod_depositor_comments
;
The following automatic conversions were performed:
'_symmetry_cell_setting' value 'Monoclinic' changed to 'monoclinic'
according to '/home/saulius/struct/CIF-dictionaries/cif_core.dic'
dictionary named 'cif_core.dic' version 2.4.1 from 2010-06-29.

Automatic conversion script
Id: cif_fix_enum 1527 2010-12-29 10:47:43Z saulius 
;
_cod_database_code 1100773

loop_
_symmetry_equiv_pos_as_xyz
'x, y, z'
'-x, y+1/2, -z+1/2'
'-x, -y, -z'
'x, -y-1/2, z-1/2'

loop_
_atom_site_label
_atom_site_type_symbol
_atom_site_fract_x
_atom_site_fract_y
_atom_site_fract_z
_atom_site_U_iso_or_equiv
_atom_site_adp_type
_atom_site_occupancy
_atom_site_symmetry_multiplicity
_atom_site_calc_flag
_atom_site_refinement_flags
_atom_site_disorder_assembly
_atom_site_disorder_group
Cr1 Cr 0.49631(3) 0.30256(3) 0.635739(17) 0.01638(10) Uani 1 1 d . . .
F1 F 0.74871(13) 0.02480(14) 0.71195(8) 0.0465(5) Uani 1 1 d . . .
F2 F 0.89073(13) -0.05692(16) 0.78446(10) 0.0649(7) Uani 1 1 d . . .
F3 F 0.93506(12) 0.02287(17) 0.88961(10) 0.0717(8) Uani 1 1 d . . .
F4 F 0.83044(17) 0.17599(17) 0.92556(9) 0.0774(8) Uani 1 1 d . . .
F5 F 0.68893(14) 0.25756(14) 0.85367(7) 0.0496(5) Uani 1 1 d . . .
F6 F 0.64989(11) 0.71469(12) 0.65103(7) 0.0300(4) Uani 1 1 d . . .
F7 F 0.78124(12) 0.85191(12) 0.63496(7) 0.0382(4) Uani 1 1 d . . .
F8 F 0.91438(11) 0.79127(14) 0.57763(8) 0.0431(5) Uani 1 1 d . . .
F9 F 0.91241(10) 0.59284(14) 0.53315(7) 0.0362(4) Uani 1 1 d . . .
F10 F 0.78065(10) 0.45559(12) 0.54731(7) 0.0298(4) Uani 1 1 d . . .
F11 F 0.19632(11) 0.24237(14) 0.75563(7) 0.0389(4) Uani 1 1 d . . .
F12 F 0.05471(12) 0.12302(17) 0.77424(8) 0.0548(5) Uani 1 1 d . . .
F13 F 0.01750(12) -0.06281(16) 0.71753(9) 0.0552(6) Uani 1 1 d . . .
F14 F 0.12255(12) -0.12819(14) 0.64332(8) 0.0477(5) Uani 1 1 d . . .
F15 F 0.26600(11) -0.01049(13) 0.62569(8) 0.0378(4) Uani 1 1 d . . .
N1 N 0.48189(14) 0.21018(16) 0.69900(8) 0.0181(4) Uani 1 1 d . . .
N2 N 0.61843(14) 0.34404(16) 0.67045(8) 0.0181(4) Uani 1 1 d . . .
N3 N 0.48709(14) 0.44340(16) 0.60253(9) 0.0186(4) Uani 1 1 d . . .
N4 N 0.36810(14) 0.33237(16) 0.63046(9) 0.0197(5) Uani 1 1 d . . .
N5 N 0.50539(13) 0.22535(15) 0.58226(9) 0.0177(4) Uani 1 1 d . . .
C1 C 0.40255(17) 0.15912(19) 0.70770(10) 0.0187(5) Uani 1 1 d . . .
C2 C 0.42680(18) 0.0806(2) 0.75088(11) 0.0219(6) Uani 1 1 d . . .
H2 H 0.3859 0.0339 0.7650 0.026 Uiso 1 1 calc R . .
C3 C 0.51806(18) 0.0846(2) 0.76809(11) 0.0224(6) Uani 1 1 d . . .
H3 H 0.5526 0.0417 0.7965 0.027 Uiso 1 1 calc R . .
C4 C 0.55289(17) 0.16505(19) 0.73584(10) 0.0183(5) Uani 1 1 d . . .
C5 C 0.64314(17) 0.19804(19) 0.73945(10) 0.0189(5) Uani 1 1 d . . .
C6 C 0.67443(16) 0.28104(19) 0.70924(10) 0.0184(5) Uani 1 1 d . . .
C7 C 0.76593(17) 0.3180(2) 0.71340(11) 0.0221(6) Uani 1 1 d . . .
H7 H 0.8179 0.2894 0.7370 0.026 Uiso 1 1 calc R . .
C8 C 0.76536(17) 0.4017(2) 0.67752(11) 0.0209(5) Uani 1 1 d . . .
H8 H 0.8170 0.4415 0.6716 0.025 Uiso 1 1 calc R . .
C9 C 0.67399(17) 0.41941(19) 0.65035(10) 0.0188(5) Uani 1 1 d . . .
C10 C 0.64190(17) 0.50142(19) 0.61254(11) 0.0195(5) Uani 1 1 d . . .
C11 C 0.54991(18) 0.51527(19) 0.59059(11) 0.0205(5) Uani 1 1 d . . .
C12 C 0.50162(18) 0.5982(2) 0.55759(11) 0.0247(6) Uani 1 1 d . . .
H12 H 0.5280 0.6584 0.5430 0.030 Uiso 1 1 calc R . .
C13 C 0.41058(19) 0.5753(2) 0.55070(11) 0.0264(6) Uani 1 1 d . . .
H13 H 0.3625 0.6167 0.5306 0.032 Uiso 1 1 calc R . .
C14 C 0.40157(17) 0.47815(19) 0.57919(11) 0.0206(5) Uani 1 1 d . . .
C15 C 0.33271(17) 0.41151(19) 0.59361(11) 0.0201(5) Uani 1 1 d . . .
C16 C 0.23702(18) 0.3993(2) 0.58173(11) 0.0237(6) Uani 1 1 d . . .
H16 H 0.1954 0.4431 0.5576 0.028 Uiso 1 1 calc R . .
C17 C 0.21526(17) 0.3125(2) 0.61140(11) 0.0228(6) Uani 1 1 d . . .
H17 H 0.1558 0.2853 0.6113 0.027 Uiso 1 1 calc R . .
C18 C 0.29779(17) 0.27046(19) 0.64229(11) 0.0190(5) Uani 1 1 d . . .
C19 C 0.31529(17) 0.18534(19) 0.67955(10) 0.0197(5) Uani 1 1 d . . .
C20 C 0.71501(17) 0.1441(2) 0.78062(11) 0.0208(5) Uani 1 1 d . . .
C21 C 0.76767(19) 0.0631(2) 0.76465(12) 0.0291(6) Uani 1 1 d . . .
C22 C 0.8412(2) 0.0216(2) 0.80074(16) 0.0397(8) Uani 1 1 d . . .
C23 C 0.8631(2) 0.0618(3) 0.85388(16) 0.0437(9) Uani 1 1 d . . .
C24 C 0.8112(2) 0.1396(3) 0.87266(13) 0.0426(9) Uani 1 1 d . . .
C25 C 0.7376(2) 0.1800(2) 0.83556(12) 0.0313(7) Uani 1 1 d . . .
C26 C 0.71042(17) 0.5800(2) 0.60014(11) 0.0218(6) Uani 1 1 d . . .
C27 C 0.71289(18) 0.6832(2) 0.62083(11) 0.0242(6) Uani 1 1 d . . .
C28 C 0.78051(19) 0.7538(2) 0.61345(12) 0.0278(6) Uani 1 1 d . . .
C29 C 0.84801(19) 0.7233(2) 0.58453(13) 0.0319(7) Uani 1 1 d . . .
C30 C 0.84703(18) 0.6229(2) 0.56209(12) 0.0281(6) Uani 1 1 d . . .
C31 C 0.77893(18) 0.5532(2) 0.56984(11) 0.0240(6) Uani 1 1 d . . .
C32 C 0.23635(17) 0.1202(2) 0.69027(11) 0.0212(5) Uani 1 1 d . . .
C33 C 0.17990(18) 0.1511(2) 0.72756(11) 0.0269(6) Uani 1 1 d . . .
C34 C 0.10644(19) 0.0906(3) 0.73690(13) 0.0347(7) Uani 1 1 d . . .
C35 C 0.08741(19) -0.0029(2) 0.70814(14) 0.0356(7) Uani 1 1 d . . .
C36 C 0.14114(19) -0.0359(2) 0.67056(13) 0.0323(7) Uani 1 1 d . . .
C37 C 0.21472(18) 0.0249(2) 0.66254(12) 0.0276(6) Uani 1 1 d . . .
C38 C 0.50842(16) 0.17675(18) 0.53170(10) 0.0168(5) Uani 1 1 d . . .
C39 C 0.59275(17) 0.16888(18) 0.51211(11) 0.0186(5) Uani 1 1 d . . .
C40 C 0.59155(18) 0.12975(19) 0.45817(11) 0.0218(6) Uani 1 1 d . . .
H40 H 0.6471 0.1257 0.4439 0.026 Uiso 1 1 calc R . .
C41 C 0.51120(18) 0.09593(19) 0.42390(11) 0.0219(6) Uani 1 1 d . . .
C42 C 0.43041(18) 0.09981(19) 0.44576(11) 0.0212(6) Uani 1 1 d . . .
H42 H 0.3762 0.0738 0.4234 0.025 Uiso 1 1 calc R . .
C43 C 0.42615(17) 0.14005(19) 0.49868(10) 0.0185(5) Uani 1 1 d . . .
C44 C 0.33818(17) 0.1476(2) 0.52061(11) 0.0250(6) Uani 1 1 d . . .
H44A H 0.3215 0.2224 0.5234 0.038 Uiso 1 1 calc R . .
H44B H 0.3451 0.1148 0.5581 0.038 Uiso 1 1 calc R . .
H44C H 0.2904 0.1108 0.4947 0.038 Uiso 1 1 calc R . .
C45 C 0.5111(2) 0.0566(2) 0.36498(12) 0.0303(6) Uani 1 1 d . . .
H45A H 0.5296 -0.0180 0.3663 0.045 Uiso 1 1 calc R . .
H45B H 0.5539 0.0986 0.3473 0.045 Uiso 1 1 calc R . .
H45C H 0.4498 0.0635 0.3428 0.045 Uiso 1 1 calc R . .
C46 C 0.67910(17) 0.2043(2) 0.54941(11) 0.0248(6) Uani 1 1 d . . .
H46A H 0.7295 0.2015 0.5281 0.037 Uiso 1 1 calc R . .
H46B H 0.6922 0.1573 0.5823 0.037 Uiso 1 1 calc R . .
H46C H 0.6717 0.2771 0.5621 0.037 Uiso 1 1 calc R . .
C1S C 0.0541(2) 0.7101(3) 0.96481(18) 0.0542(11) Uani 1 1 d . . .
H1S H 0.0450 0.7291 1.0017 0.065 Uiso 1 1 calc R . .
C2S C 0.0343(2) 0.7820(3) 0.9222(2) 0.0640(13) Uani 1 1 d . . .
H2S H 0.0119 0.8502 0.9296 0.077 Uiso 1 1 calc R . .
C3S C 0.0466(2) 0.7555(3) 0.8687(2) 0.0633(12) Uani 1 1 d . . .
H3S H 0.0328 0.8055 0.8388 0.076 Uiso 1 1 calc R . .
C4S C 0.0791(2) 0.6560(3) 0.85795(17) 0.0504(9) Uani 1 1 d . . .
H4S H 0.0879 0.6375 0.8209 0.060 Uiso 1 1 calc R . .
C5S C 0.0988(2) 0.5840(3) 0.90166(16) 0.0426(8) Uani 1 1 d . . .
H5S H 0.1205 0.5155 0.8944 0.051 Uiso 1 1 calc R . .
C6S C 0.0872(2) 0.6105(3) 0.95594(15) 0.0424(8) Uani 1 1 d . . .
C7S C 0.1139(3) 0.5340(4) 1.00397(17) 0.0674(12) Uani 1 1 d . . .
H7S1 H 0.1018 0.4613 0.9903 0.101 Uiso 1 1 calc R . .
H7S2 H 0.0783 0.5488 1.0339 0.101 Uiso 1 1 calc R . .
H7S3 H 0.1788 0.5419 1.0191 0.101 Uiso 1 1 calc R . .

loop_
_atom_site_aniso_label
_atom_site_aniso_U_11
_atom_site_aniso_U_22
_atom_site_aniso_U_33
_atom_site_aniso_U_23
_atom_site_aniso_U_13
_atom_site_aniso_U_12
Cr1 0.0193(2) 0.01553(19) 0.0143(2) 0.00079(16) 0.00290(15) 0.00118(16)
F1 0.0673(13) 0.0401(10) 0.0356(11) -0.0007(8) 0.0189(9) 0.0201(9)
F2 0.0485(12) 0.0572(13) 0.0976(18) 0.0350(12) 0.0370(12) 0.0326(10)
F3 0.0292(10) 0.0699(14) 0.1014(18) 0.0532(13) -0.0303(11) -0.0116(10)
F4 0.113(2) 0.0625(14) 0.0377(12) 0.0043(11) -0.0427(12) -0.0157(13)
F5 0.0815(14) 0.0385(10) 0.0254(10) -0.0091(8) -0.0009(9) 0.0151(10)
F6 0.0347(9) 0.0243(8) 0.0322(9) -0.0034(7) 0.0095(7) -0.0043(7)
F7 0.0456(11) 0.0244(9) 0.0438(11) -0.0018(8) 0.0057(8) -0.0122(7)
F8 0.0366(10) 0.0445(11) 0.0487(11) 0.0077(9) 0.0092(8) -0.0207(8)
F9 0.0246(9) 0.0519(11) 0.0332(10) 0.0057(8) 0.0084(7) -0.0002(8)
F10 0.0339(9) 0.0268(8) 0.0297(9) -0.0010(7) 0.0081(7) 0.0021(7)
F11 0.0367(10) 0.0482(11) 0.0349(10) -0.0107(8) 0.0146(8) 0.0045(8)
F12 0.0408(11) 0.0817(15) 0.0504(13) -0.0020(11) 0.0322(10) 0.0010(10)
F13 0.0354(10) 0.0647(13) 0.0701(14) 0.0186(11) 0.0226(10) -0.0156(9)
F14 0.0434(11) 0.0355(10) 0.0654(14) -0.0032(9) 0.0126(10) -0.0161(8)
F15 0.0365(10) 0.0339(9) 0.0482(11) -0.0137(8) 0.0223(8) -0.0099(7)
N1 0.0213(11) 0.0175(10) 0.0156(11) 0.0006(8) 0.0038(9) 0.0012(8)
N2 0.0245(11) 0.0162(10) 0.0137(11) 0.0015(8) 0.0033(9) 0.0007(8)
N3 0.0220(11) 0.0175(10) 0.0157(11) 0.0010(8) 0.0019(9) 0.0009(8)
N4 0.0211(11) 0.0194(11) 0.0193(11) 0.0020(9) 0.0054(9) 0.0034(8)
N5 0.0191(11) 0.0181(10) 0.0159(11) 0.0019(8) 0.0026(8) -0.0012(8)
C1 0.0217(13) 0.0177(12) 0.0180(13) 0.0001(10) 0.0068(11) -0.0004(10)
C2 0.0265(14) 0.0223(13) 0.0183(14) 0.0028(11) 0.0078(11) -0.0010(11)
C3 0.0263(14) 0.0232(13) 0.0180(13) 0.0051(11) 0.0052(11) 0.0021(11)
C4 0.0247(13) 0.0162(12) 0.0145(13) -0.0004(10) 0.0046(10) 0.0013(10)
C5 0.0239(13) 0.0168(12) 0.0150(12) -0.0001(10) 0.0006(10) 0.0026(10)
C6 0.0195(12) 0.0201(13) 0.0148(13) -0.0010(10) 0.0010(10) 0.0007(10)
C7 0.0236(13) 0.0228(14) 0.0189(13) -0.0004(11) 0.0009(11) 0.0014(10)
C8 0.0208(13) 0.0232(13) 0.0185(13) 0.0012(11) 0.0026(11) -0.0027(10)
C9 0.0241(13) 0.0168(12) 0.0165(13) -0.0020(10) 0.0060(11) -0.0020(10)
C10 0.0262(14) 0.0149(12) 0.0180(13) 0.0003(10) 0.0052(11) -0.0018(10)
C11 0.0277(14) 0.0176(12) 0.0163(13) 0.0006(10) 0.0041(11) -0.0009(10)
C12 0.0319(15) 0.0173(13) 0.0237(15) 0.0058(11) 0.0012(12) -0.0015(11)
C13 0.0304(15) 0.0201(13) 0.0259(15) 0.0038(11) -0.0029(12) 0.0029(11)
C14 0.0237(13) 0.0198(13) 0.0170(13) 0.0021(10) -0.0002(11) 0.0021(10)
C15 0.0238(13) 0.0175(12) 0.0182(13) 0.0003(10) 0.0015(11) 0.0047(10)
C16 0.0241(14) 0.0227(13) 0.0235(14) 0.0001(11) 0.0021(11) 0.0059(11)
C17 0.0187(13) 0.0278(14) 0.0223(14) -0.0010(11) 0.0049(11) 0.0031(11)
C18 0.0210(13) 0.0193(12) 0.0174(13) -0.0023(10) 0.0055(10) 0.0027(10)
C19 0.0227(13) 0.0220(13) 0.0161(13) -0.0017(10) 0.0079(10) 0.0019(10)
C20 0.0227(13) 0.0207(13) 0.0183(13) 0.0042(11) 0.0018(11) -0.0015(10)
C21 0.0309(16) 0.0277(15) 0.0303(17) 0.0081(12) 0.0094(13) 0.0025(12)
C22 0.0259(16) 0.0338(17) 0.063(2) 0.0221(16) 0.0168(16) 0.0067(13)
C23 0.0218(16) 0.0408(19) 0.062(2) 0.0284(18) -0.0117(15) -0.0071(14)
C24 0.051(2) 0.0385(18) 0.0297(18) 0.0090(14) -0.0179(15) -0.0162(16)
C25 0.0417(17) 0.0233(15) 0.0261(16) 0.0023(12) -0.0021(13) -0.0007(12)
C26 0.0244(14) 0.0208(13) 0.0189(14) 0.0046(11) -0.0001(11) -0.0035(10)
C27 0.0277(14) 0.0244(14) 0.0210(14) 0.0040(11) 0.0049(11) -0.0016(11)
C28 0.0359(16) 0.0201(14) 0.0254(15) 0.0028(12) -0.0007(13) -0.0059(12)
C29 0.0294(16) 0.0341(16) 0.0307(17) 0.0085(13) 0.0007(13) -0.0120(12)
C30 0.0230(14) 0.0389(16) 0.0227(15) 0.0067(13) 0.0048(12) 0.0011(12)
C31 0.0287(15) 0.0235(14) 0.0185(14) 0.0022(11) -0.0001(11) -0.0026(11)
C32 0.0216(13) 0.0247(13) 0.0179(13) 0.0055(11) 0.0052(11) 0.0042(10)
C33 0.0271(15) 0.0319(15) 0.0218(15) 0.0031(12) 0.0041(12) 0.0068(12)
C34 0.0249(15) 0.054(2) 0.0292(17) 0.0100(15) 0.0159(13) 0.0067(14)
C35 0.0229(15) 0.0424(18) 0.0429(19) 0.0153(15) 0.0094(13) -0.0037(13)
C36 0.0306(16) 0.0294(15) 0.0370(18) 0.0046(13) 0.0066(13) -0.0052(12)
C37 0.0247(15) 0.0284(15) 0.0317(16) 0.0026(12) 0.0109(12) 0.0016(11)
C38 0.0234(13) 0.0143(12) 0.0134(12) 0.0029(9) 0.0046(10) 0.0014(9)
C39 0.0234(13) 0.0140(12) 0.0183(13) 0.0037(10) 0.0032(11) 0.0025(9)
C40 0.0253(14) 0.0185(12) 0.0230(14) 0.0013(11) 0.0079(11) 0.0018(10)
C41 0.0308(15) 0.0176(13) 0.0178(14) -0.0002(10) 0.0057(11) 0.0035(10)
C42 0.0275(14) 0.0170(12) 0.0182(13) -0.0007(10) 0.0015(11) -0.0031(10)
C43 0.0219(13) 0.0153(12) 0.0180(13) 0.0033(10) 0.0026(10) -0.0013(10)
C44 0.0235(14) 0.0289(14) 0.0231(14) -0.0042(12) 0.0050(11) -0.0056(11)
C45 0.0387(17) 0.0317(15) 0.0213(15) -0.0068(12) 0.0077(12) -0.0011(13)
C46 0.0214(13) 0.0284(14) 0.0251(15) -0.0021(12) 0.0048(11) 0.0004(11)
C1S 0.0233(16) 0.059(2) 0.079(3) -0.036(2) 0.0048(17) -0.0034(16)
C2S 0.0250(18) 0.038(2) 0.127(4) -0.018(3) 0.007(2) -0.0007(15)
C3S 0.0260(19) 0.053(2) 0.109(4) 0.025(3) 0.006(2) -0.0079(17)
C4S 0.0310(18) 0.063(2) 0.057(2) -0.002(2) 0.0067(17) -0.0099(17)
C5S 0.0225(16) 0.0394(18) 0.065(2) -0.0156(18) 0.0043(15) -0.0007(13)
C6S 0.0212(15) 0.048(2) 0.055(2) -0.0110(17) -0.0039(15) -0.0006(14)
C7S 0.042(2) 0.092(3) 0.063(3) 0.000(2) -0.005(2) 0.006(2)

loop_
_atom_type_symbol
_atom_type_description
_atom_type_scat_dispersion_real
_atom_type_scat_dispersion_imag
_atom_type_scat_source
C C 0.0033 0.0016 'International Tables Vol C Tables 4.2.6.8 and 6.1.1.4'
H H 0.0000 0.0000 'International Tables Vol C Tables 4.2.6.8 and 6.1.1.4'
N N 0.0061 0.0033 'International Tables Vol C Tables 4.2.6.8 and 6.1.1.4'
F F 0.0171 0.0103 'International Tables Vol C Tables 4.2.6.8 and 6.1.1.4'
Cr Cr 0.3209 0.6236 'International Tables Vol C Tables 4.2.6.8 and 6.1.1.4'

loop_
_geom_angle_atom_site_label_1
_geom_angle_atom_site_label_2
_geom_angle_atom_site_label_3
_geom_angle
_geom_angle_site_symmetry_1
_geom_angle_site_symmetry_3
_geom_angle_publ_flag
N5 Cr1 N4 106.12(10) . . ?
N5 Cr1 N2 107.50(9) . . ?
N4 Cr1 N2 145.24(9) . . ?
N5 Cr1 N3 103.40(9) . . ?
N4 Cr1 N3 78.16(9) . . ?
N2 Cr1 N3 85.73(8) . . ?
N5 Cr1 N1 106.85(9) . . ?
N4 Cr1 N1 85.90(9) . . ?
N2 Cr1 N1 92.65(8) . . ?
N3 Cr1 N1 148.71(9) . . ?
C4 N1 C1 106.9(2) . . ?
C4 N1 Cr1 124.71(17) . . ?
C1 N1 Cr1 126.89(16) . . ?
C6 N2 C9 107.2(2) . . ?
C6 N2 Cr1 123.12(16) . . ?
C9 N2 Cr1 127.02(16) . . ?
C11 N3 C14 108.9(2) . . ?
C11 N3 Cr1 133.51(17) . . ?
C14 N3 Cr1 117.07(16) . . ?
C18 N4 C15 108.8(2) . . ?
C18 N4 Cr1 131.06(17) . . ?
C15 N4 Cr1 116.74(17) . . ?
C38 N5 Cr1 169.59(18) . . ?
N1 C1 C19 124.2(2) . . ?
N1 C1 C2 108.1(2) . . ?
C19 C1 C2 127.7(2) . . ?
C3 C2 C1 108.1(2) . . ?
C3 C2 H2 125.9 . . ?
C1 C2 H2 125.9 . . ?
C2 C3 C4 107.5(2) . . ?
C2 C3 H3 126.2 . . ?
C4 C3 H3 126.2 . . ?
N1 C4 C5 122.8(2) . . ?
N1 C4 C3 109.3(2) . . ?
C5 C4 C3 127.9(2) . . ?
C4 C5 C6 126.4(2) . . ?
C4 C5 C20 118.8(2) . . ?
C6 C5 C20 114.8(2) . . ?
N2 C6 C5 124.1(2) . . ?
N2 C6 C7 108.5(2) . . ?
C5 C6 C7 127.4(2) . . ?
C8 C7 C6 107.8(2) . . ?
C8 C7 H7 126.1 . . ?
C6 C7 H7 126.1 . . ?
C7 C8 C9 108.3(2) . . ?
C7 C8 H8 125.9 . . ?
C9 C8 H8 125.9 . . ?
N2 C9 C10 124.5(2) . . ?
N2 C9 C8 108.2(2) . . ?
C10 C9 C8 127.2(2) . . ?
C11 C10 C9 122.8(2) . . ?
C11 C10 C26 120.4(2) . . ?
C9 C10 C26 116.7(2) . . ?
N3 C11 C10 120.2(2) . . ?
N3 C11 C12 107.6(2) . . ?
C10 C11 C12 132.2(2) . . ?
C13 C12 C11 107.9(2) . . ?
C13 C12 H12 126.0 . . ?
C11 C12 H12 126.0 . . ?
C12 C13 C14 107.2(2) . . ?
C12 C13 H13 126.4 . . ?
C14 C13 H13 126.4 . . ?
N3 C14 C15 111.9(2) . . ?
N3 C14 C13 108.3(2) . . ?
C15 C14 C13 139.7(2) . . ?
N4 C15 C16 108.3(2) . . ?
N4 C15 C14 111.9(2) . . ?
C16 C15 C14 139.8(2) . . ?
C17 C16 C15 107.5(2) . . ?
C17 C16 H16 126.2 . . ?
C15 C16 H16 126.2 . . ?
C16 C17 C18 107.9(2) . . ?
C16 C17 H17 126.1 . . ?
C18 C17 H17 126.1 . . ?
N4 C18 C19 120.3(2) . . ?
N4 C18 C17 107.6(2) . . ?
C19 C18 C17 132.1(2) . . ?
C18 C19 C1 123.3(2) . . ?
C18 C19 C32 117.9(2) . . ?
C1 C19 C32 118.8(2) . . ?
C25 C20 C21 116.7(2) . . ?
C25 C20 C5 121.0(2) . . ?
C21 C20 C5 122.1(2) . . ?
F1 C21 C22 118.3(3) . . ?
F1 C21 C20 119.4(2) . . ?
C22 C21 C20 122.3(3) . . ?
F2 C22 C23 119.7(3) . . ?
F2 C22 C21 121.2(3) . . ?
C23 C22 C21 119.1(3) . . ?
F3 C23 C22 120.0(3) . . ?
F3 C23 C24 119.0(3) . . ?
C22 C23 C24 121.0(3) . . ?
F4 C24 C23 121.1(3) . . ?
F4 C24 C25 120.2(3) . . ?
C23 C24 C25 118.7(3) . . ?
F5 C25 C20 119.6(2) . . ?
F5 C25 C24 118.3(3) . . ?
C20 C25 C24 122.1(3) . . ?
C27 C26 C31 115.8(2) . . ?
C27 C26 C10 121.9(2) . . ?
C31 C26 C10 122.2(2) . . ?
F6 C27 C28 118.2(2) . . ?
F6 C27 C26 119.4(2) . . ?
C28 C27 C26 122.3(3) . . ?
F7 C28 C29 119.7(2) . . ?
F7 C28 C27 120.3(3) . . ?
C29 C28 C27 119.9(3) . . ?
F8 C29 C28 120.2(3) . . ?
F8 C29 C30 120.0(3) . . ?
C28 C29 C30 119.8(3) . . ?
F9 C30 C29 120.1(3) . . ?
F9 C30 C31 120.4(3) . . ?
C29 C30 C31 119.5(3) . . ?
F10 C31 C30 117.6(2) . . ?
F10 C31 C26 119.8(2) . . ?
C30 C31 C26 122.6(2) . . ?
C33 C32 C37 116.0(2) . . ?
C33 C32 C19 122.7(2) . . ?
C37 C32 C19 121.4(2) . . ?
F11 C33 C34 118.4(3) . . ?
F11 C33 C32 119.3(2) . . ?
C34 C33 C32 122.3(3) . . ?
F12 C34 C35 120.3(3) . . ?
F12 C34 C33 120.1(3) . . ?
C35 C34 C33 119.6(3) . . ?
F13 C35 C36 120.0(3) . . ?
F13 C35 C34 120.1(3) . . ?
C36 C35 C34 119.9(3) . . ?
F14 C36 C35 119.3(3) . . ?
F14 C36 C37 121.2(3) . . ?
C35 C36 C37 119.4(3) . . ?
F15 C37 C36 117.7(3) . . ?
F15 C37 C32 119.6(2) . . ?
C36 C37 C32 122.8(3) . . ?
N5 C38 C39 119.4(2) . . ?
N5 C38 C43 119.1(2) . . ?
C39 C38 C43 121.5(2) . . ?
C40 C39 C38 117.7(2) . . ?
C40 C39 C46 122.4(2) . . ?
C38 C39 C46 119.9(2) . . ?
C39 C40 C41 122.2(2) . . ?
C39 C40 H40 118.9 . . ?
C41 C40 H40 118.9 . . ?
C42 C41 C40 118.4(2) . . ?
C42 C41 C45 120.3(2) . . ?
C40 C41 C45 121.2(2) . . ?
C43 C42 C41 122.5(2) . . ?
C43 C42 H42 118.7 . . ?
C41 C42 H42 118.7 . . ?
C42 C43 C38 117.6(2) . . ?
C42 C43 C44 121.8(2) . . ?
C38 C43 C44 120.5(2) . . ?
C43 C44 H44A 109.5 . . ?
C43 C44 H44B 109.5 . . ?
H44A C44 H44B 109.5 . . ?
C43 C44 H44C 109.5 . . ?
H44A C44 H44C 109.5 . . ?
H44B C44 H44C 109.5 . . ?
C41 C45 H45A 109.5 . . ?
C41 C45 H45B 109.5 . . ?
H45A C45 H45B 109.5 . . ?
C41 C45 H45C 109.5 . . ?
H45A C45 H45C 109.5 . . ?
H45B C45 H45C 109.5 . . ?
C39 C46 H46A 109.5 . . ?
C39 C46 H46B 109.5 . . ?
H46A C46 H46B 109.5 . . ?
C39 C46 H46C 109.5 . . ?
H46A C46 H46C 109.5 . . ?
H46B C46 H46C 109.5 . . ?
C2S C1S C6S 121.9(4) . . ?
C2S C1S H1S 119.0 . . ?
C6S C1S H1S 119.0 . . ?
C1S C2S C3S 119.7(4) . . ?
C1S C2S H2S 120.1 . . ?
C3S C2S H2S 120.1 . . ?
C2S C3S C4S 120.1(4) . . ?
C2S C3S H3S 119.9 . . ?
C4S C3S H3S 119.9 . . ?
C5S C4S C3S 119.3(4) . . ?
C5S C4S H4S 120.3 . . ?
C3S C4S H4S 120.3 . . ?
C4S C5S C6S 120.8(3) . . ?
C4S C5S H5S 119.6 . . ?
C6S C5S H5S 119.6 . . ?
C1S C6S C5S 118.1(4) . . ?
C1S C6S C7S 121.4(4) . . ?
C5S C6S C7S 120.5(3) . . ?
C6S C7S H7S1 109.5 . . ?
C6S C7S H7S2 109.5 . . ?
H7S1 C7S H7S2 109.5 . . ?
C6S C7S H7S3 109.5 . . ?
H7S1 C7S H7S3 109.5 . . ?
H7S2 C7S H7S3 109.5 . . ?

loop_
_geom_bond_atom_site_label_1
_geom_bond_atom_site_label_2
_geom_bond_distance
_geom_bond_site_symmetry_2
_geom_bond_publ_flag
Cr1 N5 1.635(2) . ?
Cr1 N4 1.932(2) . ?
Cr1 N2 1.941(2) . ?
Cr1 N3 1.943(2) . ?
Cr1 N1 1.955(2) . ?
F1 C21 1.339(3) . ?
F2 C22 1.333(4) . ?
F3 C23 1.347(3) . ?
F4 C24 1.335(4) . ?
F5 C25 1.334(3) . ?
F6 C27 1.341(3) . ?
F7 C28 1.340(3) . ?
F8 C29 1.341(3) . ?
F9 C30 1.344(3) . ?
F10 C31 1.347(3) . ?
F11 C33 1.335(3) . ?
F12 C34 1.342(3) . ?
F13 C35 1.337(3) . ?
F14 C36 1.341(3) . ?
F15 C37 1.340(3) . ?
N1 C4 1.382(3) . ?
N1 C1 1.394(3) . ?
N2 C6 1.390(3) . ?
N2 C9 1.400(3) . ?
N3 C11 1.369(3) . ?
N3 C14 1.375(3) . ?
N4 C18 1.375(3) . ?
N4 C15 1.378(3) . ?
N5 C38 1.368(3) . ?
C1 C19 1.400(3) . ?
C1 C2 1.435(3) . ?
C2 C3 1.354(4) . ?
C2 H2 0.9500 . ?
C3 C4 1.427(3) . ?
C3 H3 0.9500 . ?
C4 C5 1.397(3) . ?
C5 C6 1.398(3) . ?
C5 C20 1.493(3) . ?
C6 C7 1.430(3) . ?
C7 C8 1.362(3) . ?
C7 H7 0.9500 . ?
C8 C9 1.425(3) . ?
C8 H8 0.9500 . ?
C9 C10 1.406(3) . ?
C10 C11 1.394(4) . ?
C10 C26 1.489(3) . ?
C11 C12 1.430(3) . ?
C12 C13 1.370(4) . ?
C12 H12 0.9500 . ?
C13 C14 1.421(4) . ?
C13 H13 0.9500 . ?
C14 C15 1.415(4) . ?
C15 C16 1.415(4) . ?
C16 C17 1.375(4) . ?
C16 H16 0.9500 . ?
C17 C18 1.427(3) . ?
C17 H17 0.9500 . ?
C18 C19 1.393(3) . ?
C19 C32 1.494(3) . ?
C20 C25 1.381(4) . ?
C20 C21 1.382(4) . ?
C21 C22 1.380(4) . ?
C22 C23 1.360(5) . ?
C23 C24 1.373(5) . ?
C24 C25 1.387(4) . ?
C26 C27 1.392(4) . ?
C26 C31 1.393(4) . ?
C27 C28 1.379(4) . ?
C28 C29 1.372(4) . ?
C29 C30 1.375(4) . ?
C30 C31 1.379(4) . ?
C32 C33 1.385(4) . ?
C32 C37 1.386(4) . ?
C33 C34 1.384(4) . ?
C34 C35 1.373(4) . ?
C35 C36 1.369(4) . ?
C36 C37 1.379(4) . ?
C38 C39 1.419(3) . ?
C38 C43 1.420(3) . ?
C39 C40 1.383(3) . ?
C39 C46 1.506(3) . ?
C40 C41 1.400(4) . ?
C40 H40 0.9500 . ?
C41 C42 1.394(4) . ?
C41 C45 1.499(4) . ?
C42 C43 1.380(3) . ?
C42 H42 0.9500 . ?
C43 C44 1.498(4) . ?
C44 H44A 0.9800 . ?
C44 H44B 0.9800 . ?
C44 H44C 0.9800 . ?
C45 H45A 0.9800 . ?
C45 H45B 0.9800 . ?
C45 H45C 0.9800 . ?
C46 H46A 0.9800 . ?
C46 H46B 0.9800 . ?
C46 H46C 0.9800 . ?
C1S C2S 1.361(6) . ?
C1S C6S 1.379(5) . ?
C1S H1S 0.9500 . ?
C2S C3S 1.371(6) . ?
C2S H2S 0.9500 . ?
C3S C4S 1.386(5) . ?
C3S H3S 0.9500 . ?
C4S C5S 1.381(5) . ?
C4S H4S 0.9500 . ?
C5S C6S 1.384(5) . ?
C5S H5S 0.9500 . ?
C6S C7S 1.505(5) . ?
C7S H7S1 0.9800 . ?
C7S H7S2 0.9800 . ?
C7S H7S3 0.9800 . ?

loop_
_geom_torsion_atom_site_label_1
_geom_torsion_atom_site_label_2
_geom_torsion_atom_site_label_3
_geom_torsion_atom_site_label_4
_geom_torsion
_geom_torsion_site_symmetry_1
_geom_torsion_site_symmetry_2
_geom_torsion_site_symmetry_3
_geom_torsion_site_symmetry_4
_geom_torsion_publ_flag
N5 Cr1 N1 C4 85.3(2) . . . . ?
N4 Cr1 N1 C4 -169.1(2) . . . . ?
N2 Cr1 N1 C4 -23.9(2) . . . . ?
N3 Cr1 N1 C4 -110.0(2) . . . . ?
N5 Cr1 N1 C1 -79.0(2) . . . . ?
N4 Cr1 N1 C1 26.6(2) . . . . ?
N2 Cr1 N1 C1 171.8(2) . . . . ?
N3 Cr1 N1 C1 85.7(3) . . . . ?
N5 Cr1 N2 C6 -82.9(2) . . . . ?
N4 Cr1 N2 C6 112.4(2) . . . . ?
N3 Cr1 N2 C6 174.4(2) . . . . ?
N1 Cr1 N2 C6 25.7(2) . . . . ?
N5 Cr1 N2 C9 76.3(2) . . . . ?
N4 Cr1 N2 C9 -88.5(2) . . . . ?
N3 Cr1 N2 C9 -26.4(2) . . . . ?
N1 Cr1 N2 C9 -175.1(2) . . . . ?
N5 Cr1 N3 C11 -83.4(2) . . . . ?
N4 Cr1 N3 C11 172.6(2) . . . . ?
N2 Cr1 N3 C11 23.5(2) . . . . ?
N1 Cr1 N3 C11 111.6(3) . . . . ?
N5 Cr1 N3 C14 87.31(19) . . . . ?
N4 Cr1 N3 C14 -16.68(18) . . . . ?
N2 Cr1 N3 C14 -165.71(19) . . . . ?
N1 Cr1 N3 C14 -77.6(2) . . . . ?
N5 Cr1 N4 C18 74.8(2) . . . . ?
N2 Cr1 N4 C18 -120.4(2) . . . . ?
N3 Cr1 N4 C18 175.5(2) . . . . ?
N1 Cr1 N4 C18 -31.6(2) . . . . ?
N5 Cr1 N4 C15 -81.70(19) . . . . ?
N2 Cr1 N4 C15 83.2(2) . . . . ?
N3 Cr1 N4 C15 19.02(17) . . . . ?
N1 Cr1 N4 C15 171.94(18) . . . . ?
N4 Cr1 N5 C38 69.0(10) . . . . ?
N2 Cr1 N5 C38 -102.1(10) . . . . ?
N3 Cr1 N5 C38 -12.4(10) . . . . ?
N1 Cr1 N5 C38 159.5(10) . . . . ?
C4 N1 C1 C19 177.6(2) . . . . ?
Cr1 N1 C1 C19 -15.8(3) . . . . ?
C4 N1 C1 C2 -0.3(3) . . . . ?
Cr1 N1 C1 C2 166.29(17) . . . . ?
N1 C1 C2 C3 0.4(3) . . . . ?
C19 C1 C2 C3 -177.4(3) . . . . ?
C1 C2 C3 C4 -0.4(3) . . . . ?
C1 N1 C4 C5 -179.0(2) . . . . ?
Cr1 N1 C4 C5 14.1(3) . . . . ?
C1 N1 C4 C3 0.1(3) . . . . ?
Cr1 N1 C4 C3 -166.90(17) . . . . ?
C2 C3 C4 N1 0.2(3) . . . . ?
C2 C3 C4 C5 179.2(2) . . . . ?
N1 C4 C5 C6 2.5(4) . . . . ?
C3 C4 C5 C6 -176.4(3) . . . . ?
N1 C4 C5 C20 -180.0(2) . . . . ?
C3 C4 C5 C20 1.2(4) . . . . ?
C9 N2 C6 C5 178.5(2) . . . . ?
Cr1 N2 C6 C5 -18.8(3) . . . . ?
C9 N2 C6 C7 0.2(3) . . . . ?
Cr1 N2 C6 C7 162.91(17) . . . . ?
C4 C5 C6 N2 0.2(4) . . . . ?
C20 C5 C6 N2 -177.5(2) . . . . ?
C4 C5 C6 C7 178.1(2) . . . . ?
C20 C5 C6 C7 0.4(4) . . . . ?
N2 C6 C7 C8 -0.3(3) . . . . ?
C5 C6 C7 C8 -178.5(2) . . . . ?
C6 C7 C8 C9 0.3(3) . . . . ?
C6 N2 C9 C10 -176.4(2) . . . . ?
Cr1 N2 C9 C10 21.7(3) . . . . ?
C6 N2 C9 C8 0.0(3) . . . . ?
Cr1 N2 C9 C8 -161.87(17) . . . . ?
C7 C8 C9 N2 -0.1(3) . . . . ?
C7 C8 C9 C10 176.1(2) . . . . ?
N2 C9 C10 C11 -0.6(4) . . . . ?
C8 C9 C10 C11 -176.3(2) . . . . ?
N2 C9 C10 C26 174.5(2) . . . . ?
C8 C9 C10 C26 -1.2(4) . . . . ?
C14 N3 C11 C10 176.2(2) . . . . ?
Cr1 N3 C11 C10 -12.5(4) . . . . ?
C14 N3 C11 C12 -0.8(3) . . . . ?
Cr1 N3 C11 C12 170.47(18) . . . . ?
C9 C10 C11 N3 -4.5(4) . . . . ?
C26 C10 C11 N3 -179.4(2) . . . . ?
C9 C10 C11 C12 171.6(3) . . . . ?
C26 C10 C11 C12 -3.3(4) . . . . ?
N3 C11 C12 C13 0.6(3) . . . . ?
C10 C11 C12 C13 -175.9(3) . . . . ?
C11 C12 C13 C14 -0.1(3) . . . . ?
C11 N3 C14 C15 -175.5(2) . . . . ?
Cr1 N3 C14 C15 11.6(3) . . . . ?
C11 N3 C14 C13 0.8(3) . . . . ?
Cr1 N3 C14 C13 -172.17(17) . . . . ?
C12 C13 C14 N3 -0.4(3) . . . . ?
C12 C13 C14 C15 174.2(3) . . . . ?
C18 N4 C15 C16 0.0(3) . . . . ?
Cr1 N4 C15 C16 161.43(17) . . . . ?
C18 N4 C15 C14 -179.6(2) . . . . ?
Cr1 N4 C15 C14 -18.1(3) . . . . ?
N3 C14 C15 N4 4.0(3) . . . . ?
C13 C14 C15 N4 -170.5(3) . . . . ?
N3 C14 C15 C16 -175.4(3) . . . . ?
C13 C14 C15 C16 10.2(6) . . . . ?
N4 C15 C16 C17 -0.2(3) . . . . ?
C14 C15 C16 C17 179.2(3) . . . . ?
C15 C16 C17 C18 0.3(3) . . . . ?
C15 N4 C18 C19 -178.9(2) . . . . ?
Cr1 N4 C18 C19 23.2(4) . . . . ?
C15 N4 C18 C17 0.2(3) . . . . ?
Cr1 N4 C18 C17 -157.65(18) . . . . ?
C16 C17 C18 N4 -0.3(3) . . . . ?
C16 C17 C18 C19 178.7(3) . . . . ?
N4 C18 C19 C1 1.5(4) . . . . ?
C17 C18 C19 C1 -177.4(3) . . . . ?
N4 C18 C19 C32 -179.3(2) . . . . ?
C17 C18 C19 C32 1.8(4) . . . . ?
N1 C1 C19 C18 -4.4(4) . . . . ?
C2 C1 C19 C18 173.1(2) . . . . ?
N1 C1 C19 C32 176.4(2) . . . . ?
C2 C1 C19 C32 -6.1(4) . . . . ?
C4 C5 C20 C25 -88.9(3) . . . . ?
C6 C5 C20 C25 88.9(3) . . . . ?
C4 C5 C20 C21 97.3(3) . . . . ?
C6 C5 C20 C21 -84.9(3) . . . . ?
C25 C20 C21 F1 179.7(2) . . . . ?
C5 C20 C21 F1 -6.2(4) . . . . ?
C25 C20 C21 C22 -2.0(4) . . . . ?
C5 C20 C21 C22 172.1(3) . . . . ?
F1 C21 C22 F2 -2.1(4) . . . . ?
C20 C21 C22 F2 179.6(3) . . . . ?
F1 C21 C22 C23 178.0(3) . . . . ?
C20 C21 C22 C23 -0.2(4) . . . . ?
F2 C22 C23 F3 0.6(4) . . . . ?
C21 C22 C23 F3 -179.5(3) . . . . ?
F2 C22 C23 C24 -177.2(3) . . . . ?
C21 C22 C23 C24 2.7(5) . . . . ?
F3 C23 C24 F4 -0.6(5) . . . . ?
C22 C23 C24 F4 177.2(3) . . . . ?
F3 C23 C24 C25 179.5(3) . . . . ?
C22 C23 C24 C25 -2.7(5) . . . . ?
C21 C20 C25 F5 -179.5(3) . . . . ?
C5 C20 C25 F5 6.3(4) . . . . ?
C21 C20 C25 C24 2.0(4) . . . . ?
C5 C20 C25 C24 -172.2(3) . . . . ?
F4 C24 C25 F5 1.9(4) . . . . ?
C23 C24 C25 F5 -178.2(3) . . . . ?
F4 C24 C25 C20 -179.6(3) . . . . ?
C23 C24 C25 C20 0.3(5) . . . . ?
C11 C10 C26 C27 67.1(3) . . . . ?
C9 C10 C26 C27 -108.1(3) . . . . ?
C11 C10 C26 C31 -116.5(3) . . . . ?
C9 C10 C26 C31 68.3(3) . . . . ?
C31 C26 C27 F6 -179.2(2) . . . . ?
C10 C26 C27 F6 -2.6(4) . . . . ?
C31 C26 C27 C28 -2.0(4) . . . . ?
C10 C26 C27 C28 174.6(2) . . . . ?
F6 C27 C28 F7 -1.6(4) . . . . ?
C26 C27 C28 F7 -178.8(2) . . . . ?
F6 C27 C28 C29 177.7(2) . . . . ?
C26 C27 C28 C29 0.5(4) . . . . ?
F7 C28 C29 F8 -0.2(4) . . . . ?
C27 C28 C29 F8 -179.4(2) . . . . ?
F7 C28 C29 C30 -179.5(2) . . . . ?
C27 C28 C29 C30 1.2(4) . . . . ?
F8 C29 C30 F9 -0.1(4) . . . . ?
C28 C29 C30 F9 179.3(2) . . . . ?
F8 C29 C30 C31 179.4(2) . . . . ?
C28 C29 C30 C31 -1.2(4) . . . . ?
F9 C30 C31 F10 -0.3(4) . . . . ?
C29 C30 C31 F10 -179.8(2) . . . . ?
F9 C30 C31 C26 179.1(2) . . . . ?
C29 C30 C31 C26 -0.5(4) . . . . ?
C27 C26 C31 F10 -178.7(2) . . . . ?
C10 C26 C31 F10 4.7(4) . . . . ?
C27 C26 C31 C30 2.0(4) . . . . ?
C10 C26 C31 C30 -174.6(2) . . . . ?
C18 C19 C32 C33 -80.5(3) . . . . ?
C1 C19 C32 C33 98.7(3) . . . . ?
C18 C19 C32 C37 98.7(3) . . . . ?
C1 C19 C32 C37 -82.1(3) . . . . ?
C37 C32 C33 F11 -179.7(2) . . . . ?
C19 C32 C33 F11 -0.5(4) . . . . ?
C37 C32 C33 C34 0.3(4) . . . . ?
C19 C32 C33 C34 179.5(3) . . . . ?
F11 C33 C34 F12 -1.3(4) . . . . ?
C32 C33 C34 F12 178.8(2) . . . . ?
F11 C33 C34 C35 179.3(3) . . . . ?
C32 C33 C34 C35 -0.7(4) . . . . ?
F12 C34 C35 F13 -0.5(4) . . . . ?
C33 C34 C35 F13 178.9(3) . . . . ?
F12 C34 C35 C36 -179.3(3) . . . . ?
C33 C34 C35 C36 0.1(4) . . . . ?
F13 C35 C36 F14 0.3(4) . . . . ?
C34 C35 C36 F14 179.1(3) . . . . ?
F13 C35 C36 C37 -178.0(3) . . . . ?
C34 C35 C36 C37 0.8(5) . . . . ?
F14 C36 C37 F15 1.3(4) . . . . ?
C35 C36 C37 F15 179.6(3) . . . . ?
F14 C36 C37 C32 -179.5(3) . . . . ?
C35 C36 C37 C32 -1.2(4) . . . . ?
C33 C32 C37 F15 179.9(2) . . . . ?
C19 C32 C37 F15 0.7(4) . . . . ?
C33 C32 C37 C36 0.7(4) . . . . ?
C19 C32 C37 C36 -178.5(3) . . . . ?
Cr1 N5 C38 C39 95.8(10) . . . . ?
Cr1 N5 C38 C43 -81.1(10) . . . . ?
N5 C38 C39 C40 -173.1(2) . . . . ?
C43 C38 C39 C40 3.7(3) . . . . ?
N5 C38 C39 C46 5.9(3) . . . . ?
C43 C38 C39 C46 -177.3(2) . . . . ?
C38 C39 C40 C41 -1.7(4) . . . . ?
C46 C39 C40 C41 179.3(2) . . . . ?
C39 C40 C41 C42 -1.5(4) . . . . ?
C39 C40 C41 C45 178.3(2) . . . . ?
C40 C41 C42 C43 3.0(4) . . . . ?
C45 C41 C42 C43 -176.8(2) . . . . ?
C41 C42 C43 C38 -1.1(4) . . . . ?
C41 C42 C43 C44 177.5(2) . . . . ?
N5 C38 C43 C42 174.5(2) . . . . ?
C39 C38 C43 C42 -2.3(3) . . . . ?
N5 C38 C43 C44 -4.2(3) . . . . ?
C39 C38 C43 C44 179.0(2) . . . . ?
C6S C1S C2S C3S 0.4(5) . . . . ?
C1S C2S C3S C4S 0.0(5) . . . . ?
C2S C3S C4S C5S 0.1(5) . . . . ?
C3S C4S C5S C6S -0.7(5) . . . . ?
C2S C1S C6S C5S -0.9(5) . . . . ?
C2S C1S C6S C7S 176.5(3) . . . . ?
C4S C5S C6S C1S 1.0(5) . . . . ?
C4S C5S C6S C7S -176.4(3) . . . . ?
